data_1547613
loop_
_publ_author_name
'He, Rui'
'Liu, Penglin'
'Huo, Xiaohong'
'Zhang, Wanbin'

_publ_section_title
;
 Ir/Zn Dual Catalysis: Enantioselective and Diastereodivergent
 \a-Allylation of Unprotected \a-Hydroxy Indanones.
;
_journal_issue 20
_journal_name_full 'Organic letters'
_journal_page_first 5513
_journal_page_last 5516
_journal_paper_doi 10.1021/acs.orglett.7b02577
_journal_volume 19
_journal_year 2017
_chemical_absolute_configuration ad
_chemical_formula_moiety 'C18 H15 Br O2'
_chemical_formula_sum 'C18 H15 Br O2'
_chemical_formula_weight 343.21
_space_group_crystal_system orthorhombic
_space_group_IT_number 19
_space_group_name_Hall 'P 2ac 2ab'
_space_group_name_H-M_alt 'P 21 21 21'
_symmetry_space_group_name_Hall 'P 2ac 2ab'
_symmetry_space_group_name_H-M 'P 21 21 21'
_atom_sites_solution_hydrogens geom
_audit_creation_method SHELXL-2014/7
_cell_angle_alpha 90
_cell_angle_beta 90
_cell_angle_gamma 90
_cell_formula_units_Z 8
_cell_length_a 8.6567(2)
_cell_length_b 13.8347(4)
_cell_length_c 25.4021(6)
_cell_measurement_reflns_used 8913
_cell_measurement_temperature 173(2)
_cell_measurement_theta_max 68.15
_cell_measurement_theta_min 3.48
_cell_volume 3042.23(13)
_computing_structure_refinement 'SHELXL-2014/7 (Sheldrick, 2014)'
_diffrn_ambient_temperature 173(2)
_diffrn_measured_fraction_theta_full 0.981
_diffrn_measured_fraction_theta_max 0.979
_diffrn_measurement_device_type 'Bruker D8 Venture'
_diffrn_measurement_method '\f and \w scans'
_diffrn_radiation_type CuK\a
_diffrn_radiation_wavelength 1.54178
_diffrn_reflns_av_R_equivalents 0.0597
_diffrn_reflns_av_unetI/netI 0.0647
_diffrn_reflns_Laue_measured_fraction_full 0.981
_diffrn_reflns_Laue_measured_fraction_max 0.979
_diffrn_reflns_limit_h_max 10
_diffrn_reflns_limit_h_min -10
_diffrn_reflns_limit_k_max 15
_diffrn_reflns_limit_k_min -15
_diffrn_reflns_limit_l_max 29
_diffrn_reflns_limit_l_min -26
_diffrn_reflns_number 16409
_diffrn_reflns_point_group_measured_fraction_full 0.970
_diffrn_reflns_point_group_measured_fraction_max 0.966
_diffrn_reflns_theta_full 67.679
_diffrn_reflns_theta_max 68.288
_diffrn_reflns_theta_min 3.480
_exptl_absorpt_coefficient_mu 3.691
_exptl_crystal_colour colorless
_exptl_crystal_density_diffrn 1.499
_exptl_crystal_description block
_exptl_crystal_F_000 1392
_exptl_crystal_size_max 0.180
_exptl_crystal_size_mid 0.160
_exptl_crystal_size_min 0.150
_exptl_transmission_factor_max 0.7531
_exptl_transmission_factor_min 0.5795
_refine_diff_density_max 0.332
_refine_diff_density_min -0.313
_refine_diff_density_rms 0.064
_refine_ls_abs_structure_details
;
 Flack x determined using 1551 quotients [(I+)-(I-)]/[(I+)+(I-)]
 (Parsons, Flack and Wagner, Acta Cryst. B69 (2013) 249-259).
;
_refine_ls_abs_structure_Flack 0.001(14)
_refine_ls_extinction_method none
_refine_ls_goodness_of_fit_ref 0.980
_refine_ls_hydrogen_treatment mixed
_refine_ls_matrix_type full
_refine_ls_number_parameters 382
_refine_ls_number_reflns 5401
_refine_ls_number_restraints 0
_refine_ls_restrained_S_all 0.980
_refine_ls_R_factor_all 0.0601
_refine_ls_R_factor_gt 0.0375
_refine_ls_shift/su_max 0.000
_refine_ls_shift/su_mean 0.000
_refine_ls_structure_factor_coef Fsqd
_refine_ls_weighting_details 'w=1/[\s^2^(Fo^2^)+(0.0278P)^2^+0.4217P] where P=(Fo^2^+2Fc^2^)/3'
_refine_ls_weighting_scheme calc
_refine_ls_wR_factor_gt 0.0674
_refine_ls_wR_factor_ref 0.0747
_reflns_Friedel_coverage 0.737
_reflns_Friedel_fraction_full 0.954
_reflns_Friedel_fraction_max 0.949
_reflns_number_gt 4314
_reflns_number_total 5401
_reflns_threshold_expression 'I > 2\s(I)'
_cod_data_source_file ol7b02577_si_002.cif
_cod_data_source_block ta_a
_cod_depositor_comments 'Adding full bibliography for 1547611--1547614.cif.'
_cod_database_code 1547613
_shelx_shelxl_version_number 2014/7
_shelx_space_group_comment
;
The symmetry employed for this shelxl refinement is uniquely defined
by the following loop, which should always be used as a source of
symmetry information in preference to the above space-group names.
They are only intended as comments.
;
_shelx_estimated_absorpt_t_min 0.556
_shelx_estimated_absorpt_t_max 0.607

loop_
_space_group_symop_operation_xyz
'x, y, z'
'-x+1/2, -y, z+1/2'
'-x, y+1/2, -z+1/2'
'x+1/2, -y+1/2, -z'

loop_
_atom_site_label
_atom_site_type_symbol
_atom_site_fract_x
_atom_site_fract_y
_atom_site_fract_z
_atom_site_U_iso_or_equiv
_atom_site_adp_type
_atom_site_occupancy
_atom_site_site_symmetry_order
_atom_site_calc_flag
_atom_site_refinement_flags_posn
_atom_site_refinement_flags_adp
Br1 Br 1.25347(7) 0.44466(5) 0.81724(2) 0.03787(17) Uani 1 1 d . .
O1 O 0.7487(5) 0.4225(3) 0.60342(14) 0.0340(9) Uani 1 1 d . .
C1 C 0.8855(5) 0.4353(4) 0.6859(2) 0.0226(12) Uani 1 1 d . .
Br2 Br -0.16571(7) 0.31185(5) 0.36633(3) 0.03919(18) Uani 1 1 d . .
O2 O 0.4899(4) 0.4269(3) 0.67634(16) 0.0281(10) Uani 1 1 d . .
H2A H 0.463(5) 0.425(4) 0.649(2) 0.042 Uiso 1 1 calc R U
C2 C 1.0351(6) 0.4009(4) 0.6753(3) 0.0279(15) Uani 1 1 d . .
H2 H 1.0620 0.3777 0.6413 0.033 Uiso 1 1 calc R U
C3 C 1.1411(6) 0.4019(4) 0.7154(2) 0.0245(13) Uani 1 1 d . .
H3 H 1.2428 0.3783 0.7097 0.029 Uiso 1 1 calc R U
O3 O 0.3285(4) 0.4206(3) 0.57598(14) 0.0305(9) Uani 1 1 d . .
C4 C 1.0983(6) 0.4377(4) 0.7643(2) 0.0252(13) Uani 1 1 d . .
C8 C 0.6185(5) 0.4904(4) 0.6801(2) 0.0225(13) Uani 1 1 d . .
C7 C 0.6736(6) 0.4925(4) 0.7383(2) 0.0260(13) Uani 1 1 d . .
H7A H 0.6594 0.5575 0.7538 0.031 Uiso 1 1 calc R U
H7B H 0.6157 0.4449 0.7597 0.031 Uiso 1 1 calc R U
C6 C 0.8431(6) 0.4663(4) 0.7357(2) 0.0225(12) Uani 1 1 d . .
C5 C 0.9511(6) 0.4699(4) 0.7758(2) 0.0247(13) Uani 1 1 d . .
H5 H 0.9252 0.4936 0.8097 0.030 Uiso 1 1 calc R U
O4 O 0.5927(4) 0.3789(3) 0.50879(16) 0.0267(9) Uani 1 1 d . .
H4 H 0.6169 0.3952 0.5395 0.040 Uiso 1 1 calc R U
C9 C 0.7554(7) 0.4454(4) 0.6498(2) 0.0250(12) Uani 1 1 d . .
C10 C 0.5789(6) 0.5922(4) 0.6580(2) 0.0279(14) Uani 1 1 d . .
H10 H 0.5474 0.5824 0.6206 0.033 Uiso 1 1 calc R U
C11 C 0.7191(6) 0.6562(4) 0.6568(3) 0.0339(16) Uani 1 1 d . .
H11 H 0.7635 0.6739 0.6896 0.041 Uiso 1 1 calc R U
C12 C 0.7847(7) 0.6894(5) 0.6141(3) 0.0503(19) Uani 1 1 d . .
H12A H 0.7437 0.6733 0.5806 0.060 Uiso 1 1 calc R U
H12B H 0.8734 0.7296 0.6167 0.060 Uiso 1 1 calc R U
C14 C 0.2914(6) 0.6132(4) 0.6700(2) 0.0301(15) Uani 1 1 d . .
H14 H 0.2770 0.5725 0.6402 0.036 Uiso 1 1 calc R U
C13 C 0.4400(6) 0.6361(4) 0.6859(2) 0.0252(13) Uani 1 1 d . .
C15 C 0.1638(8) 0.6481(4) 0.6965(3) 0.0401(17) Uani 1 1 d . .
H15 H 0.0632 0.6318 0.6845 0.048 Uiso 1 1 calc R U
C16 C 0.1802(8) 0.7059(4) 0.7400(3) 0.0417(17) Uani 1 1 d . .
H16 H 0.0922 0.7280 0.7587 0.050 Uiso 1 1 calc R U
C17 C 0.3274(8) 0.7315(4) 0.7560(2) 0.0352(15) Uani 1 1 d . .
H17 H 0.3407 0.7725 0.7857 0.042 Uiso 1 1 calc R U
C18 C 0.4555(7) 0.6976(5) 0.7290(2) 0.0346(15) Uani 1 1 d . .
H18 H 0.5558 0.7166 0.7401 0.041 Uiso 1 1 calc R U
C19 C 0.2427(6) 0.3752(3) 0.4430(2) 0.0223(12) Uani 1 1 d . .
C20 C 0.1374(6) 0.3520(4) 0.4037(2) 0.0248(13) Uani 1 1 d . .
H20 H 0.1679 0.3475 0.3678 0.030 Uiso 1 1 calc R U
C21 C -0.0137(6) 0.3359(4) 0.4190(2) 0.0257(14) Uani 1 1 d . .
C22 C -0.0632(6) 0.3395(4) 0.4715(2) 0.0265(14) Uani 1 1 d . .
H22 H -0.1677 0.3264 0.4804 0.032 Uiso 1 1 calc R U
C23 C 0.0424(6) 0.3625(4) 0.5098(2) 0.0261(14) Uani 1 1 d . .
H23 H 0.0126 0.3650 0.5458 0.031 Uiso 1 1 calc R U
C24 C 0.1941(6) 0.3820(4) 0.4950(2) 0.0214(12) Uani 1 1 d . .
C25 C 0.3249(6) 0.4123(4) 0.5280(2) 0.0236(13) Uani 1 1 d . .
C26 C 0.4640(5) 0.4333(4) 0.4921(2) 0.0212(12) Uani 1 1 d . .
C27 C 0.4131(6) 0.3962(4) 0.4373(2) 0.0250(13) Uani 1 1 d . .
H27A H 0.4311 0.4459 0.4100 0.030 Uiso 1 1 calc R U
H27B H 0.4705 0.3369 0.4277 0.030 Uiso 1 1 calc R U
C28 C 0.4989(5) 0.5434(4) 0.4937(2) 0.0235(13) Uani 1 1 d . .
H28 H 0.5271 0.5580 0.5310 0.028 Uiso 1 1 calc R U
C29 C 0.3581(6) 0.6033(4) 0.4822(2) 0.0298(14) Uani 1 1 d . .
H29 H 0.3094 0.5950 0.4490 0.036 Uiso 1 1 calc R U
C30 C 0.2978(7) 0.6663(4) 0.5149(3) 0.0392(17) Uani 1 1 d . .
H30A H 0.3435 0.6764 0.5485 0.047 Uiso 1 1 calc R U
H30B H 0.2084 0.7017 0.5051 0.047 Uiso 1 1 calc R U
C31 C 0.6398(6) 0.5713(4) 0.4609(2) 0.0224(12) Uani 1 1 d . .
C32 C 0.6279(6) 0.6094(4) 0.4102(2) 0.0280(14) Uani 1 1 d . .
H32 H 0.5288 0.6180 0.3948 0.034 Uiso 1 1 calc R U
C33 C 0.7586(8) 0.6349(4) 0.3820(2) 0.0347(14) Uani 1 1 d . .
H33 H 0.7481 0.6602 0.3474 0.042 Uiso 1 1 calc R U
C34 C 0.9017(7) 0.6241(4) 0.4032(3) 0.0381(18) Uani 1 1 d . .
H34 H 0.9906 0.6430 0.3838 0.046 Uiso 1 1 calc R U
C35 C 0.9171(7) 0.5854(4) 0.4530(3) 0.0403(18) Uani 1 1 d . .
H35 H 1.0168 0.5763 0.4677 0.048 Uiso 1 1 calc R U
C36 C 0.7865(6) 0.5597(4) 0.4815(2) 0.0290(14) Uani 1 1 d . .
H36 H 0.7982 0.5336 0.5158 0.035 Uiso 1 1 calc R U

loop_
_atom_site_aniso_label
_atom_site_aniso_U_11
_atom_site_aniso_U_22
_atom_site_aniso_U_33
_atom_site_aniso_U_23
_atom_site_aniso_U_13
_atom_site_aniso_U_12
Br1 0.0244(3) 0.0593(4) 0.0299(4) -0.0001(3) -0.0080(3) 0.0024(3)
O1 0.0269(18) 0.055(3) 0.020(2) -0.0075(18) -0.002(2) 0.002(2)
C1 0.018(2) 0.032(3) 0.018(3) 0.005(3) -0.003(2) -0.004(2)
Br2 0.0293(3) 0.0532(4) 0.0351(4) -0.0035(3) -0.0086(3) -0.0070(3)
O2 0.0176(18) 0.038(3) 0.028(3) 0.002(2) 0.0002(18) -0.0037(17)
C2 0.023(3) 0.037(4) 0.023(4) 0.001(3) 0.004(3) 0.001(2)
C3 0.013(3) 0.035(3) 0.025(4) 0.001(3) 0.003(3) 0.003(2)
O3 0.028(2) 0.045(2) 0.018(2) -0.0019(18) -0.0029(19) 0.002(2)
C4 0.020(3) 0.032(3) 0.023(3) 0.003(3) -0.001(2) -0.002(3)
C8 0.015(3) 0.032(3) 0.020(3) -0.001(3) 0.000(2) 0.000(2)
C7 0.020(3) 0.040(4) 0.018(3) 0.003(3) -0.001(3) 0.001(3)
C6 0.018(3) 0.027(3) 0.022(3) 0.003(2) 0.004(3) -0.002(2)
C5 0.022(3) 0.029(4) 0.023(4) 0.003(2) 0.001(3) -0.001(2)
O4 0.0210(19) 0.032(2) 0.027(3) 0.0006(19) -0.0014(18) 0.0041(17)
C9 0.024(3) 0.025(3) 0.025(3) 0.001(2) 0.006(3) -0.006(3)
C10 0.022(3) 0.036(4) 0.025(4) 0.001(3) -0.003(3) -0.002(2)
C11 0.028(3) 0.039(4) 0.035(4) 0.003(3) 0.002(3) -0.006(3)
C12 0.050(4) 0.043(4) 0.058(5) 0.008(4) 0.008(3) -0.012(4)
C14 0.028(3) 0.026(3) 0.036(4) 0.001(3) -0.002(3) 0.002(2)
C13 0.028(3) 0.026(3) 0.022(4) 0.005(3) -0.001(3) 0.002(2)
C15 0.025(3) 0.032(4) 0.063(5) 0.002(3) 0.003(4) 0.005(3)
C16 0.042(4) 0.032(4) 0.051(5) 0.007(3) 0.014(4) 0.014(3)
C17 0.046(4) 0.031(3) 0.029(4) 0.002(3) -0.001(4) 0.010(3)
C18 0.034(3) 0.034(4) 0.036(4) 0.003(3) -0.005(3) 0.001(3)
C19 0.018(2) 0.024(3) 0.025(3) -0.002(2) 0.001(3) 0.000(3)
C20 0.025(3) 0.031(3) 0.018(3) -0.004(2) 0.002(3) -0.003(2)
C21 0.023(3) 0.024(4) 0.030(4) 0.002(3) -0.004(3) -0.001(2)
C22 0.020(3) 0.029(4) 0.031(4) -0.002(3) 0.002(3) -0.001(2)
C23 0.024(3) 0.033(4) 0.021(4) -0.001(3) 0.005(3) 0.000(2)
C24 0.018(3) 0.024(3) 0.023(3) 0.000(2) 0.000(2) 0.003(2)
C25 0.019(3) 0.023(3) 0.029(4) 0.002(2) -0.001(3) 0.002(2)
C26 0.019(2) 0.026(3) 0.018(3) -0.002(3) 0.001(2) 0.000(2)
C27 0.023(3) 0.031(3) 0.021(4) -0.003(3) 0.004(3) 0.000(2)
C28 0.021(3) 0.028(3) 0.021(3) 0.000(3) 0.002(2) 0.001(2)
C29 0.025(3) 0.034(4) 0.030(4) 0.001(3) -0.001(3) 0.001(3)
C30 0.035(4) 0.038(4) 0.044(4) -0.002(3) 0.003(3) 0.006(3)
C31 0.025(3) 0.018(3) 0.023(3) 0.000(2) 0.000(2) -0.001(2)
C32 0.029(3) 0.032(4) 0.022(4) -0.004(3) -0.002(3) -0.002(3)
C33 0.042(3) 0.032(3) 0.030(4) -0.003(3) 0.010(3) -0.005(3)
C34 0.033(3) 0.030(4) 0.052(5) 0.004(3) 0.019(3) 0.000(3)
C35 0.021(3) 0.034(4) 0.066(5) 0.006(3) -0.004(3) -0.001(3)
C36 0.030(3) 0.026(3) 0.032(4) 0.006(3) -0.005(2) -0.004(3)

loop_
_atom_type_symbol
_atom_type_description
_atom_type_scat_dispersion_real
_atom_type_scat_dispersion_imag
_atom_type_scat_source
C C 0.0181 0.0091 'International Tables Vol C Tables 4.2.6.8 and 6.1.1.4'
H H 0.0000 0.0000 'International Tables Vol C Tables 4.2.6.8 and 6.1.1.4'
Br Br -0.6763 1.2805 'International Tables Vol C Tables 4.2.6.8 and 6.1.1.4'
O O 0.0492 0.0322 'International Tables Vol C Tables 4.2.6.8 and 6.1.1.4'

loop_
_geom_angle_atom_site_label_1
_geom_angle_atom_site_label_2
_geom_angle_atom_site_label_3
_geom_angle
C6 C1 C2 121.6(5)
C6 C1 C9 109.8(5)
C2 C1 C9 128.6(5)
C8 O2 H2A 109.5
C3 C2 C1 118.1(6)
C3 C2 H2 120.9
C1 C2 H2 120.9
C2 C3 C4 119.3(5)
C2 C3 H3 120.3
C4 C3 H3 120.3
C5 C4 C3 123.4(5)
C5 C4 Br1 119.1(4)
C3 C4 Br1 117.5(4)
O2 C8 C9 108.6(4)
O2 C8 C7 108.4(4)
C9 C8 C7 104.2(4)
O2 C8 C10 111.3(4)
C9 C8 C10 110.8(5)
C7 C8 C10 113.2(5)
C6 C7 C8 104.6(4)
C6 C7 H7A 110.8
C8 C7 H7A 110.8
C6 C7 H7B 110.8
C8 C7 H7B 110.8
H7A C7 H7B 108.9
C1 C6 C5 120.3(5)
C1 C6 C7 111.7(5)
C5 C6 C7 128.0(5)
C4 C5 C6 117.2(5)
C4 C5 H5 121.4
C6 C5 H5 121.4
C26 O4 H4 109.5
O1 C9 C1 128.1(6)
O1 C9 C8 123.3(5)
C1 C9 C8 108.6(4)
C11 C10 C13 114.4(5)
C11 C10 C8 111.3(4)
C13 C10 C8 111.6(5)
C11 C10 H10 106.3
C13 C10 H10 106.3
C8 C10 H10 106.3
C12 C11 C10 125.1(6)
C12 C11 H11 117.5
C10 C11 H11 117.5
C11 C12 H12A 120.0
C11 C12 H12B 120.0
H12A C12 H12B 120.0
C15 C14 C13 121.4(6)
C15 C14 H14 119.3
C13 C14 H14 119.3
C14 C13 C18 117.3(6)
C14 C13 C10 120.5(5)
C18 C13 C10 122.2(5)
C16 C15 C14 120.9(7)
C16 C15 H15 119.6
C14 C15 H15 119.6
C15 C16 C17 118.8(6)
C15 C16 H16 120.6
C17 C16 H16 120.6
C16 C17 C18 120.3(6)
C16 C17 H17 119.9
C18 C17 H17 119.9
C17 C18 C13 121.2(6)
C17 C18 H18 119.4
C13 C18 H18 119.4
C20 C19 C24 120.0(5)
C20 C19 C27 128.1(5)
C24 C19 C27 111.9(5)
C21 C20 C19 117.1(5)
C21 C20 H20 121.4
C19 C20 H20 121.4
C20 C21 C22 123.4(5)
C20 C21 Br2 118.9(5)
C22 C21 Br2 117.6(4)
C23 C22 C21 118.6(5)
C23 C22 H22 120.7
C21 C22 H22 120.7
C22 C23 C24 118.8(5)
C22 C23 H23 120.6
C24 C23 H23 120.6
C23 C24 C19 121.9(5)
C23 C24 C25 128.9(5)
C19 C24 C25 109.1(5)
O3 C25 C24 127.8(5)
O3 C25 C26 123.5(5)
C24 C25 C26 108.6(4)
O4 C26 C25 109.8(4)
O4 C26 C27 108.6(4)
C25 C26 C27 104.3(4)
O4 C26 C28 111.2(4)
C25 C26 C28 108.8(4)
C27 C26 C28 113.9(5)
C19 C27 C26 104.9(4)
C19 C27 H27A 110.8
C26 C27 H27A 110.8
C19 C27 H27B 110.8
C26 C27 H27B 110.8
H27A C27 H27B 108.9
C29 C28 C31 113.8(5)
C29 C28 C26 112.2(4)
C31 C28 C26 112.9(4)
C29 C28 H28 105.7
C31 C28 H28 105.7
C26 C28 H28 105.7
C30 C29 C28 124.5(6)
C30 C29 H29 117.7
C28 C29 H29 117.7
C29 C30 H30A 120.0
C29 C30 H30B 120.0
H30A C30 H30B 120.0
C36 C31 C32 117.4(5)
C36 C31 C28 119.9(5)
C32 C31 C28 122.7(5)
C33 C32 C31 120.8(5)
C33 C32 H32 119.6
C31 C32 H32 119.6
C34 C33 C32 120.9(6)
C34 C33 H33 119.5
C32 C33 H33 119.5
C33 C34 C35 119.5(6)
C33 C34 H34 120.2
C35 C34 H34 120.2
C34 C35 C36 119.9(6)
C34 C35 H35 120.0
C36 C35 H35 120.0
C31 C36 C35 121.4(5)
C31 C36 H36 119.3
C35 C36 H36 119.3

loop_
_geom_bond_atom_site_label_1
_geom_bond_atom_site_label_2
_geom_bond_distance
Br1 C4 1.903(5)
O1 C9 1.222(6)
C1 C6 1.386(7)
C1 C2 1.406(7)
C1 C9 1.458(7)
Br2 C21 1.906(6)
O2 C8 1.421(6)
O2 H2A 0.74(6)
C2 C3 1.370(7)
C2 H2 0.9500
C3 C4 1.389(7)
C3 H3 0.9500
O3 C25 1.225(6)
C4 C5 1.380(7)
C8 C9 1.544(7)
C8 C7 1.554(7)
C8 C10 1.554(8)
C7 C6 1.512(7)
C7 H7A 0.9900
C7 H7B 0.9900
C6 C5 1.383(7)
C5 H5 0.9500
O4 C26 1.410(6)
O4 H4 0.8400
C10 C11 1.502(7)
C10 C13 1.522(8)
C10 H10 1.0000
C11 C12 1.308(8)
C11 H11 0.9500
C12 H12A 0.9500
C12 H12B 0.9500
C14 C15 1.381(8)
C14 C13 1.385(7)
C14 H14 0.9500
C13 C18 1.393(8)
C15 C16 1.371(9)
C15 H15 0.9500
C16 C17 1.383(9)
C16 H16 0.9500
C17 C18 1.387(8)
C17 H17 0.9500
C18 H18 0.9500
C19 C20 1.389(7)
C19 C24 1.391(7)
C19 C27 1.510(7)
C20 C21 1.383(7)
C20 H20 0.9500
C21 C22 1.403(8)
C22 C23 1.373(7)
C22 H22 0.9500
C23 C24 1.392(7)
C23 H23 0.9500
C24 C25 1.469(7)
C25 C26 1.538(7)
C26 C27 1.547(7)
C26 C28 1.553(8)
C27 H27A 0.9900
C27 H27B 0.9900
C28 C29 1.502(7)
C28 C31 1.526(7)
C28 H28 1.0000
C29 C30 1.312(8)
C29 H29 0.9500
C30 H30A 0.9500
C30 H30B 0.9500
C31 C36 1.383(7)
C31 C32 1.397(8)
C32 C33 1.384(8)
C32 H32 0.9500
C33 C34 1.359(8)
C33 H33 0.9500
C34 C35 1.380(9)
C34 H34 0.9500
C35 C36 1.389(8)
C35 H35 0.9500
C36 H36 0.9500

loop_
_geom_torsion_atom_site_label_1
_geom_torsion_atom_site_label_2
_geom_torsion_atom_site_label_3
_geom_torsion_atom_site_label_4
_geom_torsion
C6 C1 C2 C3 -2.3(8)
C9 C1 C2 C3 177.3(5)
C1 C2 C3 C4 -0.9(8)
C2 C3 C4 C5 2.4(9)
C2 C3 C4 Br1 -176.2(4)
O2 C8 C7 C6 125.2(4)
C9 C8 C7 C6 9.7(5)
C10 C8 C7 C6 -110.8(5)
C2 C1 C6 C5 4.2(8)
C9 C1 C6 C5 -175.4(5)
C2 C1 C6 C7 -175.5(5)
C9 C1 C6 C7 4.8(6)
C8 C7 C6 C1 -9.3(6)
C8 C7 C6 C5 170.9(5)
C3 C4 C5 C6 -0.5(8)
Br1 C4 C5 C6 178.1(4)
C1 C6 C5 C4 -2.8(8)
C7 C6 C5 C4 177.0(5)
C6 C1 C9 O1 -177.4(5)
C2 C1 C9 O1 3.0(10)
C6 C1 C9 C8 1.9(6)
C2 C1 C9 C8 -177.7(5)
O2 C8 C9 O1 56.5(7)
C7 C8 C9 O1 171.9(5)
C10 C8 C9 O1 -66.0(7)
O2 C8 C9 C1 -122.8(4)
C7 C8 C9 C1 -7.4(6)
C10 C8 C9 C1 114.7(5)
O2 C8 C10 C11 -174.1(5)
C9 C8 C10 C11 -53.2(6)
C7 C8 C10 C11 63.5(6)
O2 C8 C10 C13 56.7(6)
C9 C8 C10 C13 177.6(5)
C7 C8 C10 C13 -65.7(6)
C13 C10 C11 C12 -118.1(7)
C8 C10 C11 C12 114.2(7)
C15 C14 C13 C18 -1.3(9)
C15 C14 C13 C10 176.4(6)
C11 C10 C13 C14 148.6(6)
C8 C10 C13 C14 -83.9(7)
C11 C10 C13 C18 -33.7(8)
C8 C10 C13 C18 93.8(7)
C13 C14 C15 C16 -0.8(9)
C14 C15 C16 C17 2.0(10)
C15 C16 C17 C18 -1.1(9)
C16 C17 C18 C13 -1.1(9)
C14 C13 C18 C17 2.3(9)
C10 C13 C18 C17 -175.5(5)
C24 C19 C20 C21 -0.5(7)
C27 C19 C20 C21 -180.0(5)
C19 C20 C21 C22 -1.5(8)
C19 C20 C21 Br2 176.1(4)
C20 C21 C22 C23 1.5(8)
Br2 C21 C22 C23 -176.1(4)
C21 C22 C23 C24 0.5(8)
C22 C23 C24 C19 -2.6(8)
C22 C23 C24 C25 176.9(5)
C20 C19 C24 C23 2.6(8)
C27 C19 C24 C23 -177.9(5)
C20 C19 C24 C25 -176.9(5)
C27 C19 C24 C25 2.6(6)
C23 C24 C25 O3 5.0(9)
C19 C24 C25 O3 -175.5(5)
C23 C24 C25 C26 -174.9(5)
C19 C24 C25 C26 4.6(6)
O3 C25 C26 O4 54.4(7)
C24 C25 C26 O4 -125.7(4)
O3 C25 C26 C27 170.6(5)
C24 C25 C26 C27 -9.5(5)
O3 C25 C26 C28 -67.5(6)
C24 C25 C26 C28 112.4(5)
C20 C19 C27 C26 171.0(5)
C24 C19 C27 C26 -8.5(6)
O4 C26 C27 C19 127.5(5)
C25 C26 C27 C19 10.5(5)
C28 C26 C27 C19 -107.9(5)
O4 C26 C28 C29 -173.2(4)
C25 C26 C28 C29 -52.2(6)
C27 C26 C28 C29 63.7(6)
O4 C26 C28 C31 56.6(6)
C25 C26 C28 C31 177.6(4)
C27 C26 C28 C31 -66.5(6)
C31 C28 C29 C30 -110.7(7)
C26 C28 C29 C30 119.5(6)
C29 C28 C31 C36 149.2(5)
C26 C28 C31 C36 -81.4(7)
C29 C28 C31 C32 -30.4(8)
C26 C28 C31 C32 99.0(6)
C36 C31 C32 C33 -0.4(8)
C28 C31 C32 C33 179.3(5)
C31 C32 C33 C34 -0.5(9)
C32 C33 C34 C35 1.3(9)
C33 C34 C35 C36 -1.3(10)
C32 C31 C36 C35 0.4(9)
C28 C31 C36 C35 -179.3(6)
C34 C35 C36 C31 0.5(9)
